data_1547923
loop_
_publ_author_name
'Lim, Ngiap-Kie'
'Weiss, Patrick'
'Li, Beryl X.'
'McCulley, Christina H.'
'Hare, Stephanie R.'
'Bensema, Bronwyn L.'
'Palazzo, Teresa A.'
'Tantillo, Dean J.'
'Zhang, Haiming'
'Gosselin, Francis'

_publ_section_title
;
 Synthesis of Highly Stereodefined Tetrasubstituted Acyclic All-Carbon
 Olefins via a Syn-Elimination Approach.
;
_journal_issue 22
_journal_name_full 'Organic letters'
_journal_page_first 6212
_journal_page_last 6215
_journal_paper_doi 10.1021/acs.orglett.7b03141
_journal_volume 19
_journal_year 2017
_chemical_formula_sum 'C23 H22 O'
_chemical_formula_weight 314.40
_chemical_name_common 60473-41
_chemical_name_systematic gene636
_space_group.centring_type P

_space_group_crystal_system triclinic
_space_group_IT_number 2
_space_group_name_Hall '-P 1'
_space_group_name_H-M_alt 'P -1'
_symmetry_space_group_name_Hall '-P 1'
_symmetry_space_group_name_H-M 'P -1'
_atom_sites_solution_hydrogens geom
_atom_sites_solution_primary iterative
_atom_sites_solution_secondary difmap
_audit_creation_method SHELXL-2014/7
_cell_angle_alpha 78.476(2)
_cell_angle_beta 66.039(2)
_cell_angle_gamma 75.513(2)
_cell_formula_units_Z 2
_cell_length_a 9.5851(3)
_cell_length_b 9.9859(3)
_cell_length_c 10.2722(3)
_cell_measurement_reflns_used 9945
_cell_measurement_temperature 100(2)
_cell_measurement_theta_max 25.36
_cell_measurement_theta_min 2.37
_cell_volume 864.54(5)
_computing_cell_refinement 'Bruker SAINT'
_computing_data_collection 'Bruker APEX2'
_computing_data_reduction 'Bruker SAINT'
_computing_molecular_graphics ORTEP-32
_computing_publication_material WinGX
_computing_structure_refinement SHELXL-2014
_computing_structure_solution SHELXT-2014
_diffrn_ambient_temperature 100(2)
_diffrn_detector_area_resol_mean 8.366
_diffrn_measured_fraction_theta_full 1.000
_diffrn_measured_fraction_theta_max 0.997
_diffrn_measurement_device_type 'Bruker APEX-II CCD'
_diffrn_measurement_method '\f and \w scans'
_diffrn_radiation_type MoK\a
_diffrn_radiation_wavelength 0.71073
_diffrn_reflns_av_R_equivalents 0.0527
_diffrn_reflns_av_unetI/netI 0.0322
_diffrn_reflns_Laue_measured_fraction_full 1.000
_diffrn_reflns_Laue_measured_fraction_max 0.997
_diffrn_reflns_limit_h_max 11
_diffrn_reflns_limit_h_min -11
_diffrn_reflns_limit_k_max 12
_diffrn_reflns_limit_k_min -12
_diffrn_reflns_limit_l_max 12
_diffrn_reflns_limit_l_min -12
_diffrn_reflns_number 24768
_diffrn_reflns_point_group_measured_fraction_full 1.000
_diffrn_reflns_point_group_measured_fraction_max 0.997
_diffrn_reflns_theta_full 25.000
_diffrn_reflns_theta_max 25.441
_diffrn_reflns_theta_min 2.119
_diffrn_source 'microfocus sealed tube'
_exptl_absorpt_coefficient_mu 0.072
_exptl_absorpt_correction_T_max 0.928
_exptl_absorpt_correction_T_min 0.873
_exptl_absorpt_correction_type multi-scan
_exptl_absorpt_process_details SADABS
_exptl_crystal_colour colorless
_exptl_crystal_density_diffrn 1.208
_exptl_crystal_description prism
_exptl_crystal_F_000 336
_exptl_crystal_size_max 0.070
_exptl_crystal_size_mid 0.050
_exptl_crystal_size_min 0.050
_refine_diff_density_max 0.266
_refine_diff_density_min -0.225
_refine_diff_density_rms 0.043
_refine_ls_extinction_method none
_refine_ls_goodness_of_fit_ref 1.031
_refine_ls_hydrogen_treatment constr
_refine_ls_matrix_type full
_refine_ls_number_parameters 219
_refine_ls_number_reflns 3190
_refine_ls_number_restraints 0
_refine_ls_restrained_S_all 1.031
_refine_ls_R_factor_all 0.0614
_refine_ls_R_factor_gt 0.0457
_refine_ls_shift/su_max 0.000
_refine_ls_shift/su_mean 0.000
_refine_ls_structure_factor_coef Fsqd
_refine_ls_weighting_details 'w=1/[\s^2^(Fo^2^)+(0.0609P)^2^+0.3706P] where P=(Fo^2^+2Fc^2^)/3'
_refine_ls_weighting_scheme calc
_refine_ls_wR_factor_gt 0.1163
_refine_ls_wR_factor_ref 0.1263
_reflns_Friedel_coverage 0.000
_reflns_number_gt 2522
_reflns_number_total 3190
_reflns_threshold_expression 'I > 2\s(I)'
_cod_data_source_file ol7b03141_si_033.cif
_cod_data_source_block 60473-41
_cod_depositor_comments
;
The following automatic conversions were performed:

'_space_group.centring_type' value 'primitive' was replaced with the
value 'P' as specified in the replacement file
'/home/antanas/src/cod-tools/trunk/data/replacement-values/replacement_values.lst'.

Automatic conversion script
Id: cif_fix_values 5642 2017-10-24 12:04:52Z antanas 

 Adding full bibliography for 1547906--1547941.cif.
;
_cod_database_code 1547923
_shelx_shelxl_version_number 2014/7
_shelx_space_group_comment
; 
The symmetry employed for this shelxl refinement is uniquely defined 
by the following loop, which should always be used as a source of 
symmetry information in preference to the above space-group names. 
They are only intended as comments. 
;
_shelx_estimated_absorpt_t_min 0.995
_shelx_estimated_absorpt_t_max 0.996

loop_
_space_group_symop_operation_xyz
'x, y, z'
'-x, -y, -z'

loop_
_atom_site_label
_atom_site_type_symbol
_atom_site_fract_x
_atom_site_fract_y
_atom_site_fract_z
_atom_site_U_iso_or_equiv
_atom_site_adp_type
_atom_site_occupancy
_atom_site_site_symmetry_order
_atom_site_calc_flag
_atom_site_refinement_flags_posn
_atom_site_refinement_flags_adp
C1 C 0.67230(18) 0.68011(16) 0.32395(17) 0.0219(4) Uani 1 1 d . .
C2 C 0.54496(18) 0.76129(16) 0.30659(17) 0.0231(4) Uani 1 1 d . .
C3 C 0.4683(2) 0.89974(16) 0.36578(19) 0.0269(4) Uani 1 1 d . .
H3A H 0.5168 0.9120 0.4302 0.032 Uiso 1 1 calc R U
H3B H 0.3571 0.8985 0.4238 0.032 Uiso 1 1 calc R U
C4 C 0.4808(2) 1.02327(17) 0.2505(2) 0.0355(5) Uani 1 1 d . .
H4A H 0.5904 1.0298 0.1974 0.053 Uiso 1 1 calc R U
H4B H 0.4242 1.1089 0.2954 0.053 Uiso 1 1 calc R U
H4C H 0.4359 1.0107 0.1844 0.053 Uiso 1 1 calc R U
C5 C 0.46459(19) 0.72223(16) 0.22535(18) 0.0237(4) Uani 1 1 d . .
C6 C 0.5403(2) 0.70166(17) 0.08105(19) 0.0281(4) Uani 1 1 d . .
H6 H 0.6469 0.7083 0.0335 0.034 Uiso 1 1 calc R U
C7 C 0.4625(2) 0.67165(18) 0.0059(2) 0.0321(4) Uani 1 1 d . .
H7 H 0.5155 0.6589 -0.0928 0.039 Uiso 1 1 calc R U
C8 C 0.3079(2) 0.66011(18) 0.0740(2) 0.0326(4) Uani 1 1 d . .
H8 H 0.2549 0.6383 0.0226 0.039 Uiso 1 1 calc R U
C9 C 0.2305(2) 0.68045(17) 0.2170(2) 0.0303(4) Uani 1 1 d . .
H9 H 0.1243 0.6726 0.2642 0.036 Uiso 1 1 calc R U
C10 C 0.30843(19) 0.71233(17) 0.29167(19) 0.0264(4) Uani 1 1 d . .
H10 H 0.2542 0.7276 0.3896 0.032 Uiso 1 1 calc R U
C11 C 0.75659(18) 0.72252(16) 0.39921(18) 0.0230(4) Uani 1 1 d . .
C12 C 0.80845(19) 0.84887(17) 0.36163(19) 0.0257(4) Uani 1 1 d . .
H12 H 0.7895 0.9120 0.2856 0.031 Uiso 1 1 calc R U
C13 C 0.88705(19) 0.88347(17) 0.43358(19) 0.0281(4) Uani 1 1 d . .
H13 H 0.9217 0.9698 0.4065 0.034 Uiso 1 1 calc R U
C14 C 0.9152(2) 0.79298(18) 0.5446(2) 0.0303(4) Uani 1 1 d . .
H14 H 0.9678 0.8174 0.5948 0.036 Uiso 1 1 calc R U
C15 C 0.8664(2) 0.66628(18) 0.58262(19) 0.0292(4) Uani 1 1 d . .
H15 H 0.8859 0.6035 0.6586 0.035 Uiso 1 1 calc R U
C16 C 0.78930(19) 0.63165(16) 0.50962(18) 0.0262(4) Uani 1 1 d . .
H16 H 0.7579 0.5439 0.5352 0.031 Uiso 1 1 calc R U
C17 C 0.73738(18) 0.53691(16) 0.27702(17) 0.0209(4) Uani 1 1 d . .
C18 C 0.89447(19) 0.49907(16) 0.19791(18) 0.0238(4) Uani 1 1 d . .
H18 H 0.9591 0.5660 0.1717 0.029 Uiso 1 1 calc R U
C19 C 0.96097(19) 0.36633(16) 0.15545(18) 0.0246(4) Uani 1 1 d . .
H19 H 1.0687 0.3442 0.0990 0.030 Uiso 1 1 calc R U
C20 C 0.8690(2) 0.26716(16) 0.19608(17) 0.0251(4) Uani 1 1 d . .
C21 C 0.7105(2) 0.30181(17) 0.27770(18) 0.0262(4) Uani 1 1 d . .
H21 H 0.6468 0.2338 0.3063 0.031 Uiso 1 1 calc R U
C22 C 0.64619(19) 0.43480(16) 0.31695(17) 0.0242(4) Uani 1 1 d . .
H22 H 0.5381 0.4574 0.3721 0.029 Uiso 1 1 calc R U
C23 C 1.0850(2) 0.09326(19) 0.0805(2) 0.0421(5) Uani 1 1 d . .
H23A H 1.1143 0.1512 -0.0119 0.063 Uiso 1 1 calc R U
H23B H 1.1083 -0.0047 0.0642 0.063 Uiso 1 1 calc R U
H23C H 1.1438 0.1057 0.1346 0.063 Uiso 1 1 calc R U
O1 O 0.92213(15) 0.13344(12) 0.16015(14) 0.0357(3) Uani 1 1 d . .

loop_
_atom_site_aniso_label
_atom_site_aniso_U_11
_atom_site_aniso_U_22
_atom_site_aniso_U_33
_atom_site_aniso_U_23
_atom_site_aniso_U_13
_atom_site_aniso_U_12
C1 0.0218(8) 0.0217(8) 0.0215(9) -0.0024(7) -0.0064(7) -0.0060(6)
C2 0.0232(9) 0.0200(8) 0.0245(9) -0.0024(7) -0.0062(7) -0.0057(7)
C3 0.0228(9) 0.0238(8) 0.0356(10) -0.0088(7) -0.0116(8) -0.0015(7)
C4 0.0359(10) 0.0217(8) 0.0491(12) -0.0050(8) -0.0177(9) -0.0021(7)
C5 0.0251(9) 0.0189(8) 0.0276(9) -0.0005(7) -0.0122(7) -0.0027(6)
C6 0.0258(9) 0.0269(9) 0.0311(10) -0.0031(7) -0.0101(8) -0.0055(7)
C7 0.0401(11) 0.0313(9) 0.0272(10) -0.0047(8) -0.0152(8) -0.0051(8)
C8 0.0393(11) 0.0302(9) 0.0390(11) -0.0043(8) -0.0262(9) -0.0046(8)
C9 0.0241(9) 0.0294(9) 0.0400(11) -0.0058(8) -0.0146(8) -0.0037(7)
C10 0.0264(9) 0.0259(8) 0.0274(9) -0.0048(7) -0.0110(8) -0.0027(7)
C11 0.0193(8) 0.0230(8) 0.0266(9) -0.0079(7) -0.0073(7) -0.0019(6)
C12 0.0229(9) 0.0232(8) 0.0294(9) -0.0048(7) -0.0083(7) -0.0029(7)
C13 0.0268(9) 0.0251(8) 0.0338(10) -0.0098(7) -0.0093(8) -0.0056(7)
C14 0.0278(9) 0.0346(9) 0.0346(10) -0.0134(8) -0.0144(8) -0.0039(7)
C15 0.0298(10) 0.0297(9) 0.0294(10) -0.0041(7) -0.0142(8) -0.0019(7)
C16 0.0268(9) 0.0211(8) 0.0303(9) -0.0046(7) -0.0103(8) -0.0032(7)
C17 0.0225(8) 0.0210(8) 0.0206(8) -0.0010(6) -0.0104(7) -0.0039(6)
C18 0.0248(9) 0.0228(8) 0.0262(9) -0.0024(7) -0.0110(7) -0.0061(7)
C19 0.0222(8) 0.0264(8) 0.0239(9) -0.0034(7) -0.0088(7) -0.0014(7)
C20 0.0344(10) 0.0204(8) 0.0228(9) -0.0042(7) -0.0139(8) -0.0021(7)
C21 0.0329(10) 0.0235(8) 0.0267(9) 0.0000(7) -0.0130(8) -0.0121(7)
C22 0.0233(8) 0.0266(8) 0.0239(9) -0.0029(7) -0.0099(7) -0.0052(7)
C23 0.0435(12) 0.0297(10) 0.0465(12) -0.0141(9) -0.0108(10) 0.0017(8)
O1 0.0401(8) 0.0226(6) 0.0404(8) -0.0090(5) -0.0100(6) -0.0037(5)

loop_
_atom_type_symbol
_atom_type_description
_atom_type_scat_dispersion_real
_atom_type_scat_dispersion_imag
_atom_type_scat_source
C C 0.0033 0.0016 'International Tables Vol C Tables 4.2.6.8 and 6.1.1.4'
H H 0.0000 0.0000 'International Tables Vol C Tables 4.2.6.8 and 6.1.1.4'
O O 0.0106 0.0060 'International Tables Vol C Tables 4.2.6.8 and 6.1.1.4'

loop_
_geom_angle_atom_site_label_1
_geom_angle_atom_site_label_2
_geom_angle_atom_site_label_3
_geom_angle
C2 C1 C11 122.45(14)
C2 C1 C17 123.25(14)
C11 C1 C17 114.23(13)
C1 C2 C5 122.61(14)
C1 C2 C3 124.13(15)
C5 C2 C3 113.26(13)
C2 C3 C4 113.52(14)
C2 C3 H3A 108.9
C4 C3 H3A 108.9
C2 C3 H3B 108.9
C4 C3 H3B 108.9
H3A C3 H3B 107.7
C3 C4 H4A 109.5
C3 C4 H4B 109.5
H4A C4 H4B 109.5
C3 C4 H4C 109.5
H4A C4 H4C 109.5
H4B C4 H4C 109.5
C10 C5 C6 118.14(15)
C10 C5 C2 120.14(15)
C6 C5 C2 121.65(15)
C7 C6 C5 120.95(16)
C7 C6 H6 119.5
C5 C6 H6 119.5
C8 C7 C6 120.18(17)
C8 C7 H7 119.9
C6 C7 H7 119.9
C9 C8 C7 119.78(16)
C9 C8 H8 120.1
C7 C8 H8 120.1
C8 C9 C10 119.90(16)
C8 C9 H9 120.1
C10 C9 H9 120.1
C9 C10 C5 121.04(16)
C9 C10 H10 119.5
C5 C10 H10 119.5
C16 C11 C12 117.70(15)
C16 C11 C1 119.34(14)
C12 C11 C1 122.94(15)
C13 C12 C11 121.01(16)
C13 C12 H12 119.5
C11 C12 H12 119.5
C14 C13 C12 120.22(16)
C14 C13 H13 119.9
C12 C13 H13 119.9
C13 C14 C15 119.75(16)
C13 C14 H14 120.1
C15 C14 H14 120.1
C16 C15 C14 119.82(16)
C16 C15 H15 120.1
C14 C15 H15 120.1
C15 C16 C11 121.48(15)
C15 C16 H16 119.3
C11 C16 H16 119.3
C18 C17 C22 117.41(14)
C18 C17 C1 120.11(14)
C22 C17 C1 122.38(14)
C17 C18 C19 122.22(15)
C17 C18 H18 118.9
C19 C18 H18 118.9
C20 C19 C18 119.41(15)
C20 C19 H19 120.3
C18 C19 H19 120.3
O1 C20 C19 124.32(15)
O1 C20 C21 116.06(14)
C19 C20 C21 119.61(14)
C22 C21 C20 120.11(15)
C22 C21 H21 119.9
C20 C21 H21 119.9
C21 C22 C17 121.22(15)
C21 C22 H22 119.4
C17 C22 H22 119.4
O1 C23 H23A 109.5
O1 C23 H23B 109.5
H23A C23 H23B 109.5
O1 C23 H23C 109.5
H23A C23 H23C 109.5
H23B C23 H23C 109.5
C20 O1 C23 117.45(14)

loop_
_geom_bond_atom_site_label_1
_geom_bond_atom_site_label_2
_geom_bond_distance
C1 C2 1.343(2)
C1 C11 1.496(2)
C1 C17 1.500(2)
C2 C5 1.498(2)
C2 C3 1.512(2)
C3 C4 1.521(2)
C3 H3A 0.9900
C3 H3B 0.9900
C4 H4A 0.9800
C4 H4B 0.9800
C4 H4C 0.9800
C5 C10 1.390(2)
C5 C6 1.393(2)
C6 C7 1.383(2)
C6 H6 0.9500
C7 C8 1.382(3)
C7 H7 0.9500
C8 C9 1.381(3)
C8 H8 0.9500
C9 C10 1.389(2)
C9 H9 0.9500
C10 H10 0.9500
C11 C16 1.394(2)
C11 C12 1.397(2)
C12 C13 1.385(2)
C12 H12 0.9500
C13 C14 1.381(3)
C13 H13 0.9500
C14 C15 1.387(3)
C14 H14 0.9500
C15 C16 1.382(2)
C15 H15 0.9500
C16 H16 0.9500
C17 C18 1.384(2)
C17 C22 1.400(2)
C18 C19 1.391(2)
C18 H18 0.9500
C19 C20 1.380(2)
C19 H19 0.9500
C20 O1 1.3721(19)
C20 C21 1.396(2)
C21 C22 1.382(2)
C21 H21 0.9500
C22 H22 0.9500
C23 O1 1.431(2)
C23 H23A 0.9800
C23 H23B 0.9800
C23 H23C 0.9800
